data_4130413
loop_
_publ_author_name
'Zhu, Yueyue'
'Chen, Tieqiao'
'Li, Shan'
'Shimada, Shigeru'
'Han, Li-Biao'

_publ_section_title
;
 Efficient Pd-Catalyzed Dehydrogenative Coupling of P(O)H with RSH: A
 Precise Construction of P(O)-S Bonds.
;
_journal_issue 18
_journal_name_full 'Journal of the American Chemical Society'
_journal_page_first 5825
_journal_page_last 5828
_journal_paper_doi 10.1021/jacs.6b03112
_journal_volume 138
_journal_year 2016
_chemical_formula_moiety 'C24 H47 O3 P3 Pd S'
_chemical_formula_sum 'C24 H47 O3 P3 Pd S'
_chemical_formula_weight 615.01
_space_group_crystal_system monoclinic
_space_group_IT_number 15
_space_group_name_Hall '-C 2yc'
_space_group_name_H-M_alt 'C 1 2/c 1'
_atom_sites_solution_hydrogens geom
_atom_sites_solution_primary heavy
_atom_sites_solution_secondary difmap
_cell_angle_alpha 90.0000
_cell_angle_beta 96.237(6)
_cell_angle_gamma 90.0000
_cell_formula_units_Z 8
_cell_length_a 18.133(12)
_cell_length_b 11.428(7)
_cell_length_c 29.728(19)
_cell_measurement_reflns_used 9878
_cell_measurement_temperature 183(2)
_cell_measurement_theta_max 28.43
_cell_measurement_theta_min 2.18
_cell_volume 6124(7)
_computing_cell_refinement 'Bruker SAINT'
_computing_data_collection 'Bruker APEX2'
_computing_data_reduction 'Bruker SAINT'
_computing_molecular_graphics 'CrystalStructure 4.2'
_computing_publication_material 'CrystalStructure 4.2 (Rigaku, 2015)'
_computing_structure_refinement 'SHELXL Version 2014/7 (Sheldrick, 2008)'
_computing_structure_solution 'DIRDIF99-PATTY (Gould, et al., 1999)'
_diffrn_ambient_temperature 183(2)
_diffrn_detector_area_resol_mean 8.333
_diffrn_measured_fraction_theta_full 0.999
_diffrn_measured_fraction_theta_max 0.933
_diffrn_measurement_device_type 'Bruker APEX-II CCD'
_diffrn_measurement_method '\f and \w scans'
_diffrn_radiation_monochromator graphite
_diffrn_radiation_source 'rotating unit'
_diffrn_radiation_type 'Mo K\a'
_diffrn_radiation_wavelength 0.71073
_diffrn_reflns_av_R_equivalents 0.0282
_diffrn_reflns_Laue_measured_fraction_full 0.999
_diffrn_reflns_Laue_measured_fraction_max 0.933
_diffrn_reflns_limit_h_max 23
_diffrn_reflns_limit_h_min -23
_diffrn_reflns_limit_k_max 15
_diffrn_reflns_limit_k_min -14
_diffrn_reflns_limit_l_max 38
_diffrn_reflns_limit_l_min -36
_diffrn_reflns_number 28065
_diffrn_reflns_point_group_measured_fraction_full 0.999
_diffrn_reflns_point_group_measured_fraction_max 0.933
_diffrn_reflns_theta_full 25.242
_diffrn_reflns_theta_max 28.461
_diffrn_reflns_theta_min 1.378
_diffrn_standards_decay_% 0.0
_diffrn_standards_number 0
_exptl_absorpt_coefficient_mu 0.853
_exptl_absorpt_correction_T_max 0.8484
_exptl_absorpt_correction_T_min 0.6759
_exptl_absorpt_correction_type multi-scan
_exptl_absorpt_process_details sadabs
_exptl_crystal_colour colorless
_exptl_crystal_density_diffrn 1.334
_exptl_crystal_density_method 'not measured'
_exptl_crystal_description bulk
_exptl_crystal_F_000 2576
_exptl_crystal_size_max 0.500
_exptl_crystal_size_mid 0.300
_exptl_crystal_size_min 0.200
_refine_diff_density_max 0.46
_refine_diff_density_min -0.79
_refine_ls_extinction_method none
_refine_ls_goodness_of_fit_ref 1.111
_refine_ls_hydrogen_treatment constr
_refine_ls_number_parameters 364
_refine_ls_number_reflns 7218
_refine_ls_number_restraints 145
_refine_ls_R_factor_all 0.0302
_refine_ls_R_factor_gt 0.0277
_refine_ls_shift/su_max 0.001
_refine_ls_structure_factor_coef Fsqd
_refine_ls_weighting_details 'w = 1/[\s^2^(Fo^2^)+(0.0216P)^2^+7.8192P] where P=(Fo^2^+2Fc^2^)/3'
_refine_ls_weighting_scheme calc
_refine_ls_wR_factor_gt 0.0657
_refine_ls_wR_factor_ref 0.0673
_reflns_Friedel_coverage 0.000
_reflns_number_gt 6743
_reflns_number_total 7218
_reflns_threshold_expression F^2^>2.0\s(F^2^)
_cod_data_source_file ja6b03112_si_002.cif
_cod_data_source_block Template_texray.inf
_cod_database_code 4130413

loop_
_space_group_symop_operation_xyz
'x, y, z'
'-x, y, -z+1/2'
'x+1/2, y+1/2, z'
'-x+1/2, y+1/2, -z+1/2'
'-x, -y, -z'
'x, -y, z-1/2'
'-x+1/2, -y+1/2, -z'
'x+1/2, -y+1/2, z-1/2'

loop_
_atom_site_label
_atom_site_type_symbol
_atom_site_fract_x
_atom_site_fract_y
_atom_site_fract_z
_atom_site_U_iso_or_equiv
_atom_site_adp_type
_atom_site_occupancy
_atom_site_site_symmetry_order
_atom_site_calc_flag
_atom_site_refinement_flags_posn
_atom_site_refinement_flags_adp
_atom_site_refinement_flags_occupancy
_atom_site_disorder_assembly
_atom_site_disorder_group
Pd1 Pd 0.22398(2) 0.11159(2) 0.13421(2) 0.03345(5) Uani 1 1 d . . . . .
S1 S 0.28183(3) 0.29055(5) 0.11251(2) 0.04517(12) Uani 1 1 d . . . . .
P1 P 0.15906(3) -0.05105(5) 0.14662(2) 0.03913(11) Uani 1 1 d . . . . .
P2 P 0.28076(3) 0.01619(4) 0.07791(2) 0.03599(10) Uani 1 1 d . . . . .
P3A P 0.21200(14) 0.1971(2) 0.20528(7) 0.0482(4) Uani 0.657(5) 1 d D U P A 1
C19A C 0.1630(4) 0.3342(5) 0.20564(17) 0.095(2) Uani 0.657(5) 1 d D U P A 1
H19A H 0.1697 0.3678 0.2365 0.114 Uiso 0.657(5) 1 calc R U P A 1
H19B H 0.1840 0.3899 0.1850 0.114 Uiso 0.657(5) 1 calc R U P A 1
C21A C 0.1731(7) 0.1149(8) 0.2501(3) 0.078(3) Uani 0.657(5) 1 d D U P A 1
H21A H 0.1214 0.0935 0.2391 0.094 Uiso 0.657(5) 1 calc R U P A 1
H21B H 0.2015 0.0412 0.2551 0.094 Uiso 0.657(5) 1 calc R U P A 1
C22A C 0.1727(7) 0.1763(12) 0.2951(4) 0.118(5) Uani 0.657(5) 1 d D U P A 1
H22A H 0.1509 0.1247 0.3164 0.177 Uiso 0.657(5) 1 calc R U P A 1
H22B H 0.2237 0.1958 0.3072 0.177 Uiso 0.657(5) 1 calc R U P A 1
H22C H 0.1434 0.2483 0.2910 0.177 Uiso 0.657(5) 1 calc R U P A 1
C23A C 0.3061(3) 0.2340(5) 0.23107(19) 0.0646(14) Uani 0.657(5) 1 d D U P A 1
H23A H 0.3308 0.2832 0.2098 0.078 Uiso 0.657(5) 1 calc R U P A 1
H23B H 0.3025 0.2802 0.2589 0.078 Uiso 0.657(5) 1 calc R U P A 1
C24A C 0.3529(4) 0.1257(7) 0.2428(3) 0.134(3) Uani 0.657(5) 1 d D U P A 1
H24A H 0.4023 0.1494 0.2564 0.201 Uiso 0.657(5) 1 calc R U P A 1
H24B H 0.3291 0.0775 0.2644 0.201 Uiso 0.657(5) 1 calc R U P A 1
H24C H 0.3575 0.0805 0.2153 0.201 Uiso 0.657(5) 1 calc R U P A 1
P3B P 0.1868(2) 0.2014(4) 0.19667(15) 0.0476(7) Uani 0.343(5) 1 d D U P A 2
C19B C 0.0996(7) 0.2873(15) 0.1875(5) 0.106(4) Uani 0.343(5) 1 d D U P A 2
C21B C 0.1878(14) 0.0892(14) 0.2422(5) 0.069(4) Uani 0.343(5) 1 d D U P A 2
H21C H 0.1403 0.0460 0.2376 0.082 Uiso 0.343(5) 1 calc R U P A 2
H21D H 0.2277 0.0325 0.2378 0.082 Uiso 0.343(5) 1 calc R U P A 2
C22B C 0.1986(14) 0.129(2) 0.2910(6) 0.103(7) Uani 0.343(5) 1 d D U P A 2
H22D H 0.1978 0.0605 0.3110 0.155 Uiso 0.343(5) 1 calc R U P A 2
H22E H 0.2464 0.1688 0.2970 0.155 Uiso 0.343(5) 1 calc R U P A 2
H22F H 0.1585 0.1824 0.2968 0.155 Uiso 0.343(5) 1 calc R U P A 2
C23B C 0.2584(5) 0.3056(7) 0.2192(2) 0.061(2) Uani 0.343(5) 1 d D U P A 2
H23C H 0.2604 0.3709 0.1974 0.073 Uiso 0.343(5) 1 calc R U P A 2
H23D H 0.2446 0.3386 0.2479 0.073 Uiso 0.343(5) 1 calc R U P A 2
C24B C 0.3347(5) 0.2499(13) 0.2277(4) 0.081(4) Uani 0.343(5) 1 d D U P A 2
H24D H 0.3708 0.3089 0.2396 0.121 Uiso 0.343(5) 1 calc R U P A 2
H24E H 0.3333 0.1863 0.2497 0.121 Uiso 0.343(5) 1 calc R U P A 2
H24F H 0.3491 0.2186 0.1992 0.121 Uiso 0.343(5) 1 calc R U P A 2
C20A C 0.0784(5) 0.3179(10) 0.1905(3) 0.155(5) Uani 0.657(5) 1 d D U P A 1
H20A H 0.0533 0.3937 0.1911 0.233 Uiso 0.657(5) 1 calc R U P A 1
H20B H 0.0716 0.2859 0.1598 0.233 Uiso 0.657(5) 1 calc R U P A 1
H20C H 0.0573 0.2638 0.2113 0.233 Uiso 0.657(5) 1 calc R U P A 1
C20B C 0.0617(14) 0.325(3) 0.2260(8) 0.133(11) Uani 0.213(14) 1 d D U P A 2
C20C C 0.088(2) 0.402(3) 0.209(2) 0.139(14) Uani 0.131(14) 1 d D U P B 3
O1 O 0.11176(7) -0.09180(13) 0.09932(5) 0.0457(3) Uani 1 1 d . . . . .
O2 O 0.08553(8) -0.01895(15) 0.17089(6) 0.0548(4) Uani 1 1 d . . . . .
O3 O 0.20057(9) -0.15094(15) 0.16760(6) 0.0592(4) Uani 1 1 d . . . . .
C1 C 0.20401(11) 0.37620(16) 0.09323(7) 0.0388(4) Uani 1 1 d . . . . .
C2 C 0.13898(12) 0.32756(19) 0.07186(8) 0.0476(5) Uani 1 1 d . . . . .
H2 H 0.1354 0.2450 0.0685 0.057 Uiso 1 1 calc R U . . .
C3 C 0.07944(14) 0.3967(2) 0.05542(10) 0.0634(7) Uani 1 1 d . . . . .
H3 H 0.0358 0.3610 0.0411 0.076 Uiso 1 1 calc R U . . .
C4 C 0.08275(15) 0.5160(2) 0.05961(11) 0.0706(8) Uani 1 1 d . . . . .
H4 H 0.0421 0.5631 0.0477 0.085 Uiso 1 1 calc R U . . .
C5 C 0.14587(16) 0.5668(2) 0.08129(11) 0.0678(7) Uani 1 1 d . . . . .
H5 H 0.1482 0.6493 0.0849 0.081 Uiso 1 1 calc R U . . .
C6 C 0.20585(13) 0.49839(19) 0.09785(8) 0.0514(5) Uani 1 1 d . . . . .
H6 H 0.2490 0.5349 0.1126 0.062 Uiso 1 1 calc R U . . .
C7 C 0.03194(11) -0.0743(2) 0.09859(9) 0.0509(5) Uani 1 1 d . . . . .
C8 C 0.01964(12) -0.0782(2) 0.14874(9) 0.0568(6) Uani 1 1 d . . . . .
C9 C 0.01322(15) 0.0443(2) 0.07670(12) 0.0727(8) Uani 1 1 d . . . . .
H9A H -0.0402 0.0585 0.0757 0.087 Uiso 1 1 calc R U . . .
H9B H 0.0403 0.1059 0.0945 0.087 Uiso 1 1 calc R U . . .
H9C H 0.0275 0.0446 0.0458 0.087 Uiso 1 1 calc R U . . .
C10 C -0.00625(13) -0.1705(2) 0.07034(9) 0.0615(6) Uani 1 1 d . . . . .
H10A H -0.0601 -0.1609 0.0692 0.074 Uiso 1 1 calc R U . . .
H10B H 0.0083 -0.1666 0.0396 0.074 Uiso 1 1 calc R U . . .
H10C H 0.0082 -0.2465 0.0838 0.074 Uiso 1 1 calc R U . . .
C11 C -0.04679(15) -0.0119(3) 0.16148(13) 0.0871(10) Uani 1 1 d . . . . .
H11A H -0.0923 -0.0488 0.1473 0.104 Uiso 1 1 calc R U . . .
H11B H -0.0468 -0.0128 0.1944 0.104 Uiso 1 1 calc R U . . .
H11C H -0.0445 0.0692 0.1510 0.104 Uiso 1 1 calc R U . . .
C12 C 0.01830(15) -0.2038(3) 0.16705(10) 0.0720(8) Uani 1 1 d . . . . .
H12A H -0.0255 -0.2447 0.1526 0.086 Uiso 1 1 calc R U . . .
H12B H 0.0632 -0.2451 0.1604 0.086 Uiso 1 1 calc R U . . .
H12C H 0.0163 -0.2017 0.1999 0.086 Uiso 1 1 calc R U . . .
C13 C 0.26035(13) 0.0724(2) 0.02067(7) 0.0508(5) Uani 1 1 d . . . . .
H13A H 0.2696 0.1578 0.0210 0.061 Uiso 1 1 calc R U . . .
H13B H 0.2950 0.0361 0.0012 0.061 Uiso 1 1 calc R U . . .
C14 C 0.18172(13) 0.0501(2) -0.00011(8) 0.0567(6) Uani 1 1 d . . . . .
H14A H 0.1749 0.0828 -0.0308 0.068 Uiso 1 1 calc R U . . .
H14B H 0.1724 -0.0343 -0.0014 0.068 Uiso 1 1 calc R U . . .
H14C H 0.1469 0.0876 0.0184 0.068 Uiso 1 1 calc R U . . .
C15 C 0.27415(13) -0.14323(19) 0.07252(9) 0.0504(5) Uani 1 1 d . . . . .
H15A H 0.2827 -0.1777 0.1032 0.060 Uiso 1 1 calc R U . . .
H15B H 0.2228 -0.1633 0.0601 0.060 Uiso 1 1 calc R U . . .
C16 C 0.32735(17) -0.2010(3) 0.04299(12) 0.0794(9) Uani 1 1 d . . . . .
H16A H 0.3192 -0.2857 0.0424 0.095 Uiso 1 1 calc R U . . .
H16B H 0.3185 -0.1699 0.0121 0.095 Uiso 1 1 calc R U . . .
H16C H 0.3786 -0.1844 0.0554 0.095 Uiso 1 1 calc R U . . .
C17 C 0.38034(11) 0.0425(2) 0.08932(9) 0.0552(6) Uani 1 1 d . . . . .
H17A H 0.4054 0.0098 0.0641 0.066 Uiso 1 1 calc R U . . .
H17B H 0.3893 0.1280 0.0902 0.066 Uiso 1 1 calc R U . . .
C18 C 0.41460(16) -0.0105(4) 0.13321(12) 0.0923(11) Uani 1 1 d . . . . .
H18A H 0.4678 0.0067 0.1373 0.111 Uiso 1 1 calc R U . . .
H18B H 0.3910 0.0228 0.1585 0.111 Uiso 1 1 calc R U . . .
H18C H 0.4072 -0.0954 0.1324 0.111 Uiso 1 1 calc R U . . .

loop_
_atom_site_aniso_label
_atom_site_aniso_U_11
_atom_site_aniso_U_22
_atom_site_aniso_U_33
_atom_site_aniso_U_23
_atom_site_aniso_U_13
_atom_site_aniso_U_12
Pd1 0.03051(7) 0.03650(8) 0.03380(8) 0.00595(5) 0.00551(5) -0.00692(5)
S1 0.0394(2) 0.0435(3) 0.0532(3) 0.0116(2) 0.0080(2) -0.0106(2)
P1 0.0318(2) 0.0414(3) 0.0452(3) 0.0091(2) 0.0084(2) -0.00746(19)
P2 0.0285(2) 0.0408(2) 0.0390(2) 0.00303(19) 0.00516(18) -0.00478(18)
P3A 0.0554(11) 0.0570(7) 0.0335(8) -0.0016(5) 0.0112(7) -0.0186(8)
C19A 0.135(5) 0.098(4) 0.057(3) -0.007(2) 0.036(3) 0.042(4)
C21A 0.091(5) 0.114(5) 0.032(3) -0.006(3) 0.018(3) -0.060(4)
C22A 0.134(8) 0.184(12) 0.040(3) -0.025(5) 0.033(4) -0.101(8)
C23A 0.067(3) 0.085(3) 0.042(2) -0.015(2) 0.009(3) -0.031(3)
C24A 0.102(5) 0.150(7) 0.135(6) -0.056(5) -0.056(4) 0.025(4)
P3B 0.0455(17) 0.0631(13) 0.0355(15) -0.0047(11) 0.0110(12) -0.0126(14)
C19B 0.070(6) 0.146(11) 0.109(9) -0.018(7) 0.040(6) 0.049(7)
C21B 0.099(10) 0.090(7) 0.019(4) -0.007(4) 0.019(5) -0.047(6)
C22B 0.147(17) 0.130(14) 0.038(5) -0.017(7) 0.037(7) -0.093(12)
C23B 0.078(5) 0.067(5) 0.040(3) -0.016(3) 0.016(3) -0.029(4)
C24B 0.054(5) 0.141(11) 0.047(5) -0.002(5) 0.005(4) -0.045(6)
C20A 0.140(7) 0.240(12) 0.089(5) -0.023(6) 0.025(5) 0.128(7)
C20B 0.098(14) 0.17(3) 0.140(18) -0.016(17) 0.068(14) 0.029(15)
C20C 0.070(19) 0.17(3) 0.17(3) 0.00(3) 0.02(2) 0.04(2)
O1 0.0302(7) 0.0523(8) 0.0553(9) -0.0014(7) 0.0081(6) -0.0086(6)
O2 0.0395(8) 0.0653(10) 0.0627(10) -0.0105(8) 0.0198(7) -0.0176(7)
O3 0.0544(9) 0.0561(9) 0.0672(11) 0.0290(8) 0.0072(8) -0.0013(8)
C1 0.0446(10) 0.0369(9) 0.0374(10) 0.0005(7) 0.0156(8) -0.0056(8)
C2 0.0449(11) 0.0418(11) 0.0572(13) -0.0010(9) 0.0107(9) -0.0068(9)
C3 0.0448(12) 0.0653(16) 0.0804(18) 0.0068(13) 0.0082(12) -0.0051(11)
C4 0.0527(14) 0.0596(15) 0.103(2) 0.0175(15) 0.0247(14) 0.0114(12)
C5 0.0727(17) 0.0373(11) 0.099(2) 0.0028(12) 0.0324(16) 0.0036(11)
C6 0.0578(13) 0.0389(10) 0.0600(13) -0.0058(9) 0.0187(11) -0.0111(9)
C7 0.0304(9) 0.0518(12) 0.0706(15) 0.0005(11) 0.0054(9) -0.0080(9)
C8 0.0366(11) 0.0642(14) 0.0718(16) -0.0049(12) 0.0156(10) -0.0159(10)
C9 0.0483(14) 0.0625(16) 0.106(2) 0.0187(15) 0.0001(14) -0.0036(12)
C10 0.0420(12) 0.0700(16) 0.0712(16) -0.0008(13) -0.0003(11) -0.0137(11)
C11 0.0447(14) 0.096(2) 0.126(3) -0.034(2) 0.0333(16) -0.0146(14)
C12 0.0617(15) 0.0783(18) 0.0776(18) 0.0125(15) 0.0155(14) -0.0316(14)
C13 0.0515(12) 0.0638(13) 0.0382(11) 0.0071(10) 0.0105(9) -0.0025(10)
C14 0.0574(14) 0.0709(16) 0.0406(11) 0.0015(11) -0.0005(10) 0.0067(12)
C15 0.0462(11) 0.0424(11) 0.0642(14) -0.0040(10) 0.0134(10) -0.0029(9)
C16 0.0753(19) 0.0605(16) 0.108(2) -0.0244(16) 0.0343(18) -0.0022(14)
C17 0.0308(10) 0.0607(14) 0.0746(16) -0.0035(12) 0.0085(10) -0.0050(9)
C18 0.0462(15) 0.121(3) 0.103(3) 0.004(2) -0.0231(16) 0.0071(16)

loop_
_atom_type_symbol
_atom_type_description
_atom_type_scat_dispersion_real
_atom_type_scat_dispersion_imag
_atom_type_scat_source
C C 0.0033 0.0016
;
International Tables for Crystallography
(Vol. C, Tables 4.2.6.8 and 6.1.1.4)
;
H H 0.0000 0.0000
;
International Tables for Crystallography
(Vol. C, Table 6.1.1.4)
;
O O 0.0106 0.0060
;
International Tables for Crystallography
(Vol. C, Tables 4.2.6.8 and 6.1.1.4)
;
P P 0.1023 0.0942
;
International Tables for Crystallography
(Vol. C, Tables 4.2.6.8 and 6.1.1.4)
;
Pd Pd -0.9988 1.0072
;
International Tables for Crystallography
(Vol. C, Tables 4.2.6.8 and 6.1.1.4)
;
S S 0.1246 0.1234
;
International Tables for Crystallography
(Vol. C, Tables 4.2.6.8 and 6.1.1.4)
;

loop_
_geom_angle_atom_site_label_1
_geom_angle_atom_site_label_2
_geom_angle_atom_site_label_3
_geom_angle
P1 Pd1 P3B 91.84(12)
P1 Pd1 P2 90.64(4)
P3B Pd1 P2 170.42(11)
P1 Pd1 P3A 95.44(6)
P2 Pd1 P3A 158.18(7)
P1 Pd1 S1 172.54(2)
P3B Pd1 S1 90.67(12)
P2 Pd1 S1 88.03(4)
P3A Pd1 S1 88.47(6)
C1 S1 Pd1 101.62(8)
O3 P1 O2 113.21(10)
O3 P1 O1 109.94(10)
O2 P1 O1 93.85(9)
O3 P1 Pd1 117.27(8)
O2 P1 Pd1 110.80(7)
O1 P1 Pd1 109.23(6)
C13 P2 C17 102.25(11)
C13 P2 C15 105.35(12)
C17 P2 C15 103.54(11)
C13 P2 Pd1 116.49(9)
C17 P2 Pd1 107.15(9)
C15 P2 Pd1 119.91(8)
C19A P3A C21A 102.3(4)
C19A P3A C23A 103.5(3)
C21A P3A C23A 103.1(4)
C19A P3A Pd1 117.32(19)
C21A P3A Pd1 121.2(3)
C23A P3A Pd1 107.2(2)
C20A C19A P3A 111.4(5)
C20A C19A H19A 109.4
P3A C19A H19A 109.4
C20A C19A H19B 109.4
P3A C19A H19B 109.4
H19A C19A H19B 108.0
C22A C21A P3A 116.4(8)
C22A C21A H21A 108.2
P3A C21A H21A 108.2
C22A C21A H21B 108.2
P3A C21A H21B 108.2
H21A C21A H21B 107.3
C21A C22A H22A 109.5
C21A C22A H22B 109.5
H22A C22A H22B 109.5
C21A C22A H22C 109.5
H22A C22A H22C 109.5
H22B C22A H22C 109.5
C24A C23A P3A 112.2(4)
C24A C23A H23A 109.2
P3A C23A H23A 109.2
C24A C23A H23B 109.2
P3A C23A H23B 109.2
H23A C23A H23B 107.9
C23A C24A H24A 109.5
C23A C24A H24B 109.5
H24A C24A H24B 109.5
C23A C24A H24C 109.5
H24A C24A H24C 109.5
H24B C24A H24C 109.5
C23B P3B C19B 105.5(7)
C23B P3B C21B 103.4(8)
C19B P3B C21B 114.3(9)
C23B P3B Pd1 109.2(3)
C19B P3B Pd1 116.0(5)
C21B P3B Pd1 107.5(5)
C20B C19B P3B 120.4(14)
C22B C21B P3B 118.8(14)
C22B C21B H21C 107.6
P3B C21B H21C 107.6
C22B C21B H21D 107.6
P3B C21B H21D 107.6
H21C C21B H21D 107.0
C21B C22B H22D 109.5
C21B C22B H22E 109.5
H22D C22B H22E 109.5
C21B C22B H22F 109.5
H22D C22B H22F 109.5
H22E C22B H22F 109.5
C24B C23B P3B 112.6(7)
C24B C23B H23C 109.1
P3B C23B H23C 109.1
C24B C23B H23D 109.1
P3B C23B H23D 109.1
H23C C23B H23D 107.8
C23B C24B H24D 109.5
C23B C24B H24E 109.5
H24D C24B H24E 109.5
C23B C24B H24F 109.5
H24D C24B H24F 109.5
H24E C24B H24F 109.5
C19A C20A H20A 109.5
C19A C20A H20B 109.5
H20A C20A H20B 109.5
C19A C20A H20C 109.5
H20A C20A H20C 109.5
H20B C20A H20C 109.5
C7 O1 P1 113.65(14)
C8 O2 P1 111.36(15)
C2 C1 C6 116.9(2)
C2 C1 S1 122.36(16)
C6 C1 S1 120.76(17)
C3 C2 C1 121.5(2)
C3 C2 H2 119.2
C1 C2 H2 119.2
C4 C3 C2 120.8(3)
C4 C3 H3 119.6
C2 C3 H3 119.6
C3 C4 C5 119.2(3)
C3 C4 H4 120.4
C5 C4 H4 120.4
C4 C5 C6 120.5(2)
C4 C5 H5 119.7
C6 C5 H5 119.7
C5 C6 C1 121.1(2)
C5 C6 H6 119.4
C1 C6 H6 119.4
O1 C7 C10 107.68(19)
O1 C7 C9 107.61(18)
C10 C7 C9 110.1(2)
O1 C7 C8 103.33(18)
C10 C7 C8 114.5(2)
C9 C7 C8 113.1(2)
O2 C8 C11 106.8(2)
O2 C8 C7 103.05(17)
C11 C8 C7 115.8(3)
O2 C8 C12 108.4(2)
C11 C8 C12 109.7(2)
C7 C8 C12 112.4(2)
C7 C9 H9A 109.5
C7 C9 H9B 109.5
H9A C9 H9B 109.5
C7 C9 H9C 109.5
H9A C9 H9C 109.5
H9B C9 H9C 109.5
C7 C10 H10A 109.5
C7 C10 H10B 109.5
H10A C10 H10B 109.5
C7 C10 H10C 109.5
H10A C10 H10C 109.5
H10B C10 H10C 109.5
C8 C11 H11A 109.5
C8 C11 H11B 109.5
H11A C11 H11B 109.5
C8 C11 H11C 109.5
H11A C11 H11C 109.5
H11B C11 H11C 109.5
C8 C12 H12A 109.5
C8 C12 H12B 109.5
H12A C12 H12B 109.5
C8 C12 H12C 109.5
H12A C12 H12C 109.5
H12B C12 H12C 109.5
C14 C13 P2 114.18(16)
C14 C13 H13A 108.7
P2 C13 H13A 108.7
C14 C13 H13B 108.7
P2 C13 H13B 108.7
H13A C13 H13B 107.6
C13 C14 H14A 109.5
C13 C14 H14B 109.5
H14A C14 H14B 109.5
C13 C14 H14C 109.5
H14A C14 H14C 109.5
H14B C14 H14C 109.5
C16 C15 P2 116.21(17)
C16 C15 H15A 108.2
P2 C15 H15A 108.2
C16 C15 H15B 108.2
P2 C15 H15B 108.2
H15A C15 H15B 107.4
C15 C16 H16A 109.5
C15 C16 H16B 109.5
H16A C16 H16B 109.5
C15 C16 H16C 109.5
H16A C16 H16C 109.5
H16B C16 H16C 109.5
C18 C17 P2 113.61(19)
C18 C17 H17A 108.8
P2 C17 H17A 108.8
C18 C17 H17B 108.8
P2 C17 H17B 108.8
H17A C17 H17B 107.7
C17 C18 H18A 109.5
C17 C18 H18B 109.5
H18A C18 H18B 109.5
C17 C18 H18C 109.5
H18A C18 H18C 109.5
H18B C18 H18C 109.5

loop_
_geom_bond_atom_site_label_1
_geom_bond_atom_site_label_2
_geom_bond_distance
Pd1 P1 2.2518(12)
Pd1 P3B 2.286(5)
Pd1 P2 2.3290(11)
Pd1 P3A 2.359(3)
Pd1 S1 2.4180(13)
S1 C1 1.761(2)
P1 O3 1.4686(18)
P1 O2 1.6255(17)
P1 O1 1.6331(18)
P2 C13 1.819(2)
P2 C17 1.826(2)
P2 C15 1.832(3)
P3A C19A 1.802(5)
P3A C21A 1.833(7)
P3A C23A 1.841(6)
C19A C20A 1.561(10)
C19A H19A 0.9900
C19A H19B 0.9900
C21A C22A 1.513(8)
C21A H21A 0.9900
C21A H21B 0.9900
C22A H22A 0.9800
C22A H22B 0.9800
C22A H22C 0.9800
C23A C24A 1.520(8)
C23A H23A 0.9900
C23A H23B 0.9900
C24A H24A 0.9800
C24A H24B 0.9800
C24A H24C 0.9800
P3B C23B 1.833(7)
P3B C19B 1.856(10)
P3B C21B 1.864(12)
C19B C20B 1.466(13)
C21B C22B 1.511(12)
C21B H21C 0.9900
C21B H21D 0.9900
C22B H22D 0.9800
C22B H22E 0.9800
C22B H22F 0.9800
C23B C24B 1.518(12)
C23B H23C 0.9900
C23B H23D 0.9900
C24B H24D 0.9800
C24B H24E 0.9800
C24B H24F 0.9800
C20A H20A 0.9800
C20A H20B 0.9800
C20A H20C 0.9800
O1 C7 1.459(3)
O2 C8 1.466(3)
C1 C2 1.393(3)
C1 C6 1.403(3)
C2 C3 1.383(3)
C2 H2 0.9500
C3 C4 1.370(4)
C3 H3 0.9500
C4 C5 1.379(4)
C4 H4 0.9500
C5 C6 1.386(4)
C5 H5 0.9500
C6 H6 0.9500
C7 C10 1.506(3)
C7 C9 1.526(4)
C7 C8 1.532(4)
C8 C11 1.506(4)
C8 C12 1.536(4)
C9 H9A 0.9800
C9 H9B 0.9800
C9 H9C 0.9800
C10 H10A 0.9800
C10 H10B 0.9800
C10 H10C 0.9800
C11 H11A 0.9800
C11 H11B 0.9800
C11 H11C 0.9800
C12 H12A 0.9800
C12 H12B 0.9800
C12 H12C 0.9800
C13 C14 1.513(3)
C13 H13A 0.9900
C13 H13B 0.9900
C14 H14A 0.9800
C14 H14B 0.9800
C14 H14C 0.9800
C15 C16 1.523(3)
C15 H15A 0.9900
C15 H15B 0.9900
C16 H16A 0.9800
C16 H16B 0.9800
C16 H16C 0.9800
C17 C18 1.509(4)
C17 H17A 0.9900
C17 H17B 0.9900
C18 H18A 0.9800
C18 H18B 0.9800
C18 H18C 0.9800

loop_
_geom_torsion_atom_site_label_1
_geom_torsion_atom_site_label_2
_geom_torsion_atom_site_label_3
_geom_torsion_atom_site_label_4
_geom_torsion
C21A P3A C19A C20A -65.8(6)
C23A P3A C19A C20A -172.7(5)
Pd1 P3A C19A C20A 69.4(5)
C19A P3A C21A C22A -50.9(9)
C23A P3A C21A C22A 56.4(9)
Pd1 P3A C21A C22A 176.2(7)
C19A P3A C23A C24A 168.5(5)
C21A P3A C23A C24A 62.2(6)
Pd1 P3A C23A C24A -66.9(5)
C23B P3B C19B C20B -73(2)
C21B P3B C19B C20B 40(2)
Pd1 P3B C19B C20B 166(2)
C23B P3B C21B C22B 38.3(18)
C19B P3B C21B C22B -75.8(19)
Pd1 P3B C21B C22B 153.8(15)
C19B P3B C23B C24B -178.6(8)
C21B P3B C23B C24B 61.0(9)
Pd1 P3B C23B C24B -53.2(7)
O3 P1 O1 C7 120.57(15)
O2 P1 O1 C7 4.17(15)
Pd1 P1 O1 C7 -109.43(13)
O3 P1 O2 C8 -92.89(18)
O1 P1 O2 C8 20.74(17)
Pd1 P1 O2 C8 132.99(15)
Pd1 S1 C1 C2 -33.00(18)
Pd1 S1 C1 C6 148.67(16)
C6 C1 C2 C3 0.9(3)
S1 C1 C2 C3 -177.52(19)
C1 C2 C3 C4 0.2(4)
C2 C3 C4 C5 -1.3(5)
C3 C4 C5 C6 1.3(4)
C4 C5 C6 C1 -0.3(4)
C2 C1 C6 C5 -0.8(3)
S1 C1 C6 C5 177.60(19)
P1 O1 C7 C10 -147.16(17)
P1 O1 C7 C9 94.2(2)
P1 O1 C7 C8 -25.6(2)
P1 O2 C8 C11 -159.8(2)
P1 O2 C8 C7 -37.4(2)
P1 O2 C8 C12 82.0(2)
O1 C7 C8 O2 37.3(2)
C10 C7 C8 O2 154.1(2)
C9 C7 C8 O2 -78.8(2)
O1 C7 C8 C11 153.5(2)
C10 C7 C8 C11 -89.7(3)
C9 C7 C8 C11 37.5(3)
O1 C7 C8 C12 -79.3(2)
C10 C7 C8 C12 37.5(3)
C9 C7 C8 C12 164.7(2)
C17 P2 C13 C14 173.69(19)
C15 P2 C13 C14 65.7(2)
Pd1 P2 C13 C14 -69.9(2)
C13 P2 C15 C16 60.5(2)
C17 P2 C15 C16 -46.5(2)
Pd1 P2 C15 C16 -165.73(19)
C13 P2 C17 C18 -172.6(2)
C15 P2 C17 C18 -63.3(2)
Pd1 P2 C17 C18 64.4(2)
